data_4503124
loop_
_publ_author_name
'Zhang, Jian-Jun'
'Zhao, Yue'
'Gamboa, Sergio Aar\'on'
'Lachgar, Abdessadek'

_publ_section_title
;
 Metal--Ligand Directed Assembly of Layered Cluster-Based Coordination
 Polymer and Its Solvent-Mediated Structural Transformations
;
_journal_issue 1
_journal_name_full 'Crystal Growth &amp; Design'
_journal_page_first 172
_journal_paper_doi 10.1021/cg070532s
_journal_volume 8
_journal_year 2008
_chemical_formula_sum 'C54 H80 Cl12 Mn2 N12 Nb6 O10'
_chemical_formula_weight 2150.04
_chemical_name_systematic
; 
 ? 
;
_space_group_IT_number 14
_symmetry_cell_setting monoclinic
_symmetry_space_group_name_Hall '-P 2ybc'
_symmetry_space_group_name_H-M 'P 1 21/c 1'
_atom_sites_solution_hydrogens geom
_atom_sites_solution_primary direct
_atom_sites_solution_secondary difmap
_audit_creation_method SHELXL-97
_cell_angle_alpha 90.00
_cell_angle_beta 91.546(3)
_cell_angle_gamma 90.00
_cell_formula_units_Z 2
_cell_length_a 13.381(2)
_cell_length_b 20.966(4)
_cell_length_c 13.915(2)
_cell_measurement_reflns_used 6076
_cell_measurement_temperature 193(2)
_cell_measurement_theta_max 27.152
_cell_measurement_theta_min 3.797
_cell_volume 3902.4(11)
_computing_cell_refinement 'Bruker SMART'
_computing_data_collection 'Bruker SMART'
_computing_data_reduction 'Bruker SAINT'
_computing_molecular_graphics 'Bruker SHELXTL'
_computing_publication_material 'Bruker SHELXTL'
_computing_structure_refinement 'Bruker SHELXTL'
_computing_structure_solution 'Bruker SHELXTL'
_diffrn_ambient_temperature 193(2)
_diffrn_measured_fraction_theta_full 0.996
_diffrn_measured_fraction_theta_max 0.996
_diffrn_measurement_device_type 'CCD area detector'
_diffrn_measurement_method 'phi and omega scans'
_diffrn_radiation_monochromator graphite
_diffrn_radiation_source 'fine-focus sealed tube'
_diffrn_radiation_type MoK\a
_diffrn_radiation_wavelength 0.71073
_diffrn_reflns_av_R_equivalents 0.0562
_diffrn_reflns_av_sigmaI/netI 0.0532
_diffrn_reflns_limit_h_max 16
_diffrn_reflns_limit_h_min -16
_diffrn_reflns_limit_k_max 25
_diffrn_reflns_limit_k_min -25
_diffrn_reflns_limit_l_max 17
_diffrn_reflns_limit_l_min -17
_diffrn_reflns_number 30471
_diffrn_reflns_theta_full 26.00
_diffrn_reflns_theta_max 26.00
_diffrn_reflns_theta_min 3.80
_exptl_absorpt_coefficient_mu 1.629
_exptl_absorpt_correction_T_max 0.9528
_exptl_absorpt_correction_T_min 0.7472
_exptl_absorpt_correction_type multi-scan
_exptl_absorpt_process_details 'SADABS (Sheldrick, 1996)'
_exptl_crystal_colour dark-brown
_exptl_crystal_density_diffrn 1.830
_exptl_crystal_density_method 'not measured'
_exptl_crystal_description irregular
_exptl_crystal_F_000 2136
_exptl_crystal_size_max 0.19
_exptl_crystal_size_mid 0.09
_exptl_crystal_size_min 0.03
_refine_diff_density_max 1.027
_refine_diff_density_min -0.804
_refine_diff_density_rms 0.149
_refine_ls_extinction_method none
_refine_ls_goodness_of_fit_ref 1.206
_refine_ls_hydrogen_treatment constr
_refine_ls_matrix_type full
_refine_ls_number_parameters 418
_refine_ls_number_reflns 7643
_refine_ls_number_restraints 0
_refine_ls_restrained_S_all 1.206
_refine_ls_R_factor_all 0.0869
_refine_ls_R_factor_gt 0.0713
_refine_ls_shift/su_max 0.001
_refine_ls_shift/su_mean 0.000
_refine_ls_structure_factor_coef Fsqd
_refine_ls_weighting_details 'calc w=1/[\s^2^(Fo^2^)+(0.0526P)^2^+20.6193P] where P=(Fo^2^+2Fc^2^)/3'
_refine_ls_weighting_scheme calc
_refine_ls_wR_factor_gt 0.1473
_refine_ls_wR_factor_ref 0.1534
_reflns_number_gt 6434
_reflns_number_total 7643
_reflns_threshold_expression >2sigma(I)
_cod_data_source_file cg070532s-file005.cif
_cod_data_source_block q1
_cod_depositor_comments
;
The following automatic conversions were performed:

'_symmetry_cell_setting' value 'Monoclinic' changed to 'monoclinic'
according to /home/saulius/struct/CIF-dictionaries/cif_core.dic
dictionary named 'cif_core.dic' version 2.4.1 from
2010-06-29.

'_exptl_absorpt_correction_type' value 'multi scan'
changed to 'multi-scan' according to
/home/saulius/struct/CIF-dictionaries/cif_core.dic dictionary named
'cif_core.dic' version 2.4.1 from 2010-06-29.

Automatic conversion script
Id: cif_fix_values 1715 2011-07-08 13:25:40Z adriana 
;
_cod_original_cell_volume 3902.4(12)
_cod_original_sg_symbol_H-M 'P2(1)/c  '
_cod_database_code 4503124

loop_
_symmetry_equiv_pos_as_xyz
'x, y, z'
'-x, y+1/2, -z+1/2'
'-x, -y, -z'
'x, -y-1/2, z-1/2'

loop_
_atom_site_label
_atom_site_type_symbol
_atom_site_fract_x
_atom_site_fract_y
_atom_site_fract_z
_atom_site_U_iso_or_equiv
_atom_site_adp_type
_atom_site_occupancy
_atom_site_symmetry_multiplicity
_atom_site_calc_flag
_atom_site_refinement_flags
_atom_site_disorder_assembly
_atom_site_disorder_group
Nb1 Nb 0.11230(5) 0.56720(3) 0.51775(5) 0.02347(17) Uani 1 1 d . . .
Nb2 Nb 0.09735(5) 0.44123(3) 0.42828(5) 0.02437(17) Uani 1 1 d . . .
Nb3 Nb 0.04413(5) 0.45795(3) 0.62941(5) 0.02395(17) Uani 1 1 d . . .
Cl1 Cl 0.16592(14) 0.38135(10) 0.56718(14) 0.0346(4) Uani 1 1 d . . .
Cl2 Cl 0.08207(14) 0.62791(9) 0.36800(14) 0.0318(4) Uani 1 1 d . . .
Cl3 Cl 0.01757(14) 0.64861(9) 0.60495(14) 0.0334(4) Uani 1 1 d . . .
Cl4 Cl 0.06440(14) 0.48090(10) 0.26360(13) 0.0333(4) Uani 1 1 d . . .
Cl5 Cl 0.18236(14) 0.52995(10) 0.67211(14) 0.0347(4) Uani 1 1 d . . .
Cl6 Cl 0.24685(13) 0.50989(9) 0.43770(14) 0.0316(4) Uani 1 1 d . . .
Mn1 Mn 0.44702(8) 0.71585(6) 0.62370(9) 0.0312(3) Uani 1 1 d . . .
O1 O 0.3776(4) 0.7835(3) 0.6808(4) 0.0370(13) Uani 1 1 d . . .
O2 O 0.4391(4) 0.6590(3) 0.7285(4) 0.0413(14) Uani 1 1 d . . .
O3 O 0.5967(4) 0.7573(3) 0.6833(4) 0.0399(14) Uani 1 1 d . . .
N1 N 0.4690(5) 0.7670(3) 0.5067(5) 0.0319(15) Uani 1 1 d . . .
N2 N 0.5283(5) 0.6527(3) 0.5522(5) 0.0346(16) Uani 1 1 d . . .
N101 N 0.3055(5) 0.6729(3) 0.5548(5) 0.0351(16) Uani 1 1 d . . .
N102 N 0.2565(6) 0.3441(4) 0.3085(6) 0.052(2) Uani 1 1 d . . .
N103 N 0.1300(6) 0.3917(4) 0.8394(6) 0.058(2) Uani 1 1 d . . .
C1 C 0.3745(6) 0.8436(4) 0.6563(6) 0.040(2) Uani 1 1 d . . .
C2 C 0.3250(7) 0.8876(5) 0.7161(6) 0.047(2) Uani 1 1 d . . .
H2A H 0.2961 0.8732 0.7738 0.057 Uiso 1 1 calc R . .
C3 C 0.3185(8) 0.9513(5) 0.6907(8) 0.059(3) Uani 1 1 d . . .
H3A H 0.2844 0.9799 0.7314 0.071 Uiso 1 1 calc R . .
C4 C 0.3605(9) 0.9744(5) 0.6077(7) 0.058(3) Uani 1 1 d . . .
H4A H 0.3550 1.0183 0.5915 0.069 Uiso 1 1 calc R . .
C5 C 0.4091(7) 0.9338(4) 0.5502(7) 0.045(2) Uani 1 1 d . . .
H5A H 0.4395 0.9499 0.4943 0.054 Uiso 1 1 calc R . .
C6 C 0.4161(6) 0.8682(4) 0.5707(6) 0.0365(19) Uani 1 1 d . . .
C7 C 0.4588(6) 0.8268(4) 0.4991(6) 0.0347(19) Uani 1 1 d . . .
H7A H 0.4809 0.8462 0.4417 0.042 Uiso 1 1 calc R . .
C8 C 0.5094(6) 0.7297(4) 0.4272(6) 0.041(2) Uani 1 1 d . . .
H8A H 0.5455 0.7579 0.3829 0.049 Uiso 1 1 calc R . .
H8B H 0.4545 0.7083 0.3905 0.049 Uiso 1 1 calc R . .
C9 C 0.5802(6) 0.6804(4) 0.4712(6) 0.040(2) Uani 1 1 d . . .
H9A H 0.5960 0.6472 0.4235 0.048 Uiso 1 1 calc R . .
H9B H 0.6434 0.7009 0.4936 0.048 Uiso 1 1 calc R . .
C10 C 0.5371(6) 0.5937(5) 0.5737(7) 0.042(2) Uani 1 1 d . . .
H10A H 0.5793 0.5685 0.5351 0.050 Uiso 1 1 calc R . .
C11 C 0.4886(6) 0.5620(4) 0.6514(7) 0.041(2) Uani 1 1 d . . .
C12 C 0.4903(8) 0.4954(4) 0.6543(8) 0.054(3) Uani 1 1 d . . .
H12A H 0.5243 0.4729 0.6058 0.064 Uiso 1 1 calc R . .
C13 C 0.4439(9) 0.4611(5) 0.7257(8) 0.060(3) Uani 1 1 d . . .
H13A H 0.4454 0.4158 0.7268 0.072 Uiso 1 1 calc R . .
C14 C 0.3954(7) 0.4956(5) 0.7954(7) 0.052(3) Uani 1 1 d . . .
H14A H 0.3619 0.4733 0.8445 0.063 Uiso 1 1 calc R . .
C15 C 0.3943(7) 0.5603(5) 0.7954(7) 0.046(2) Uani 1 1 d . . .
H15A H 0.3616 0.5820 0.8457 0.055 Uiso 1 1 calc R . .
C16 C 0.4397(6) 0.5964(4) 0.7237(6) 0.040(2) Uani 1 1 d . . .
C101 C 0.2391(6) 0.6390(4) 0.5391(6) 0.0331(18) Uani 1 1 d . . .
C102 C 0.2039(6) 0.3762(4) 0.3487(6) 0.0363(19) Uani 1 1 d . . .
C103 C 0.0981(6) 0.4135(4) 0.7695(6) 0.0378(19) Uani 1 1 d . . .
O11 O 0.6854(7) 0.8494(5) 0.5730(7) 0.108(4) Uani 1 1 d . . .
O12 O 0.3449(9) 0.3618(6) 0.1303(8) 0.130(4) Uani 1 1 d . . .
N3 N 0.0883(5) 0.6598(3) -0.0519(5) 0.0367(16) Uani 1 1 d . . .
C21 C 0.139(2) 0.6534(13) -0.1491(19) 0.097(8) Uiso 0.589(14) 1 d P A 1
C22 C 0.2096(10) 0.7067(6) -0.1723(10) 0.080(4) Uiso 0.589(14) 1 d P A 1
C23 C 0.1581(16) 0.6817(10) 0.0258(15) 0.073(6) Uiso 0.589(14) 1 d P A 1
C24 C 0.1059(9) 0.6848(6) 0.1269(9) 0.069(3) Uiso 0.589(14) 1 d P A 1
C25 C 0.041(3) 0.5927(16) -0.040(2) 0.126(11) Uiso 0.589(14) 1 d P A 1
C26 C 0.1031(17) 0.5402(10) -0.0089(16) 0.071(6) Uiso 0.589(14) 1 d P A 1
C27 C 0.0051(13) 0.7078(9) -0.0631(13) 0.057(5) Uiso 0.589(14) 1 d P A 1
C28 C -0.0512(17) 0.7155(11) -0.1603(16) 0.074(6) Uiso 0.589(14) 1 d P A 1
C21' C 0.175(2) 0.7129(16) -0.072(2) 0.083(10) Uiso 0.411(14) 1 d P A 2
C22' C 0.2096(10) 0.7067(6) -0.1723(10) 0.080(4) Uiso 0.411(14) 1 d P A 2
C23' C 0.036(2) 0.6840(16) 0.037(2) 0.081(10) Uiso 0.411(14) 1 d P A 2
C24' C 0.1059(9) 0.6848(6) 0.1269(9) 0.069(3) Uiso 0.411(14) 1 d P A 2
C25' C 0.145(2) 0.5994(13) -0.0320(19) 0.061(8) Uiso 0.411(14) 1 d P A 2
C26' C 0.143(3) 0.5424(17) -0.069(3) 0.087(10) Uiso 0.411(14) 1 d P A 2
C27' C 0.011(3) 0.6581(18) -0.137(3) 0.094(11) Uiso 0.411(14) 1 d P A 2
C28' C -0.091(3) 0.692(2) -0.118(3) 0.103(12) Uiso 0.411(14) 1 d P A 2

loop_
_atom_site_aniso_label
_atom_site_aniso_U_11
_atom_site_aniso_U_22
_atom_site_aniso_U_33
_atom_site_aniso_U_23
_atom_site_aniso_U_13
_atom_site_aniso_U_12
Nb1 0.0168(3) 0.0303(4) 0.0231(3) -0.0001(3) -0.0029(2) -0.0036(3)
Nb2 0.0180(3) 0.0302(4) 0.0248(4) -0.0008(3) -0.0011(3) 0.0002(3)
Nb3 0.0180(3) 0.0322(4) 0.0214(3) 0.0035(3) -0.0043(2) -0.0012(3)
Cl1 0.0265(10) 0.0412(11) 0.0361(11) 0.0061(9) -0.0011(8) 0.0077(8)
Cl2 0.0282(10) 0.0365(11) 0.0306(10) 0.0087(8) -0.0022(8) -0.0061(8)
Cl3 0.0295(10) 0.0351(11) 0.0355(11) -0.0094(8) -0.0008(8) -0.0043(8)
Cl4 0.0252(9) 0.0511(12) 0.0236(9) -0.0005(8) -0.0004(7) -0.0013(8)
Cl5 0.0262(10) 0.0476(12) 0.0296(10) 0.0013(8) -0.0094(8) -0.0089(8)
Cl6 0.0182(8) 0.0417(11) 0.0350(10) -0.0010(8) 0.0028(7) -0.0010(8)
Mn1 0.0227(6) 0.0368(7) 0.0343(7) -0.0071(5) 0.0046(5) -0.0046(5)
O1 0.031(3) 0.039(3) 0.042(3) -0.004(3) 0.013(3) 0.000(3)
O2 0.048(4) 0.047(4) 0.029(3) -0.002(3) -0.004(3) -0.007(3)
O3 0.026(3) 0.053(4) 0.040(3) -0.008(3) -0.006(2) -0.006(3)
N1 0.023(3) 0.041(4) 0.032(4) -0.013(3) 0.004(3) -0.004(3)
N2 0.019(3) 0.047(4) 0.037(4) -0.011(3) -0.004(3) 0.000(3)
N101 0.025(3) 0.038(4) 0.042(4) -0.005(3) 0.001(3) -0.006(3)
N102 0.037(4) 0.063(5) 0.057(5) -0.020(4) 0.000(4) 0.013(4)
N103 0.046(5) 0.079(6) 0.048(5) 0.027(4) -0.004(4) 0.004(4)
C1 0.025(4) 0.052(6) 0.041(5) -0.006(4) 0.003(4) 0.000(4)
C2 0.051(6) 0.059(6) 0.032(5) -0.017(4) 0.002(4) 0.012(5)
C3 0.063(7) 0.050(6) 0.064(7) -0.025(5) -0.006(5) 0.027(5)
C4 0.079(8) 0.049(6) 0.045(6) -0.008(5) -0.013(5) 0.015(5)
C5 0.045(5) 0.049(6) 0.040(5) 0.000(4) -0.005(4) 0.005(4)
C6 0.031(4) 0.038(5) 0.040(5) -0.007(4) -0.002(4) 0.000(4)
C7 0.024(4) 0.049(5) 0.031(4) -0.007(4) 0.002(3) -0.004(4)
C8 0.037(5) 0.050(5) 0.036(5) -0.013(4) 0.005(4) -0.005(4)
C9 0.026(4) 0.046(5) 0.049(5) -0.013(4) 0.009(4) 0.001(4)
C10 0.023(4) 0.055(6) 0.046(5) -0.016(4) -0.009(4) 0.006(4)
C11 0.033(5) 0.044(5) 0.046(5) -0.005(4) -0.009(4) 0.000(4)
C12 0.060(6) 0.038(5) 0.062(6) -0.002(5) -0.015(5) 0.009(5)
C13 0.070(7) 0.040(6) 0.068(7) 0.004(5) -0.025(6) 0.005(5)
C14 0.045(6) 0.052(6) 0.059(6) 0.015(5) -0.019(5) -0.006(5)
C15 0.038(5) 0.057(6) 0.041(5) 0.005(4) -0.013(4) -0.006(4)
C16 0.028(4) 0.051(6) 0.039(5) 0.002(4) -0.011(4) -0.005(4)
C101 0.031(4) 0.034(4) 0.034(4) -0.001(3) 0.000(3) -0.003(4)
C102 0.030(4) 0.039(5) 0.040(5) -0.004(4) -0.005(4) 0.000(4)
C103 0.027(4) 0.050(5) 0.037(5) 0.004(4) 0.002(4) -0.002(4)
O11 0.087(7) 0.136(9) 0.099(7) 0.035(6) -0.026(5) -0.058(6)
O12 0.135(10) 0.135(10) 0.124(9) 0.022(8) 0.045(8) 0.036(8)
N3 0.043(4) 0.038(4) 0.029(4) 0.000(3) 0.001(3) -0.009(3)

loop_
_atom_type_symbol
_atom_type_description
_atom_type_scat_dispersion_real
_atom_type_scat_dispersion_imag
_atom_type_scat_source
C C 0.0033 0.0016 'International Tables Vol C Tables 4.2.6.8 and 6.1.1.4'
H H 0.0000 0.0000 'International Tables Vol C Tables 4.2.6.8 and 6.1.1.4'
N N 0.0061 0.0033 'International Tables Vol C Tables 4.2.6.8 and 6.1.1.4'
O O 0.0106 0.0060 'International Tables Vol C Tables 4.2.6.8 and 6.1.1.4'
Cl Cl 0.1484 0.1585 'International Tables Vol C Tables 4.2.6.8 and 6.1.1.4'
Mn Mn 0.3368 0.7283 'International Tables Vol C Tables 4.2.6.8 and 6.1.1.4'
Nb Nb -2.0727 0.6215 'International Tables Vol C Tables 4.2.6.8 and 6.1.1.4'

loop_
_geom_angle_atom_site_label_1
_geom_angle_atom_site_label_2
_geom_angle_atom_site_label_3
_geom_angle
_geom_angle_site_symmetry_1
_geom_angle_site_symmetry_3
C101 Nb1 Cl5 80.2(2) . .
C101 Nb1 Cl6 80.2(2) . .
Cl5 Nb1 Cl6 88.50(7) . .
C101 Nb1 Cl3 82.5(2) . .
Cl5 Nb1 Cl3 88.79(7) . .
Cl6 Nb1 Cl3 162.73(7) . .
C101 Nb1 Cl2 82.7(2) . .
Cl5 Nb1 Cl2 162.99(7) . .
Cl6 Nb1 Cl2 88.56(7) . .
Cl3 Nb1 Cl2 89.07(7) . .
C101 Nb1 Nb2 133.9(2) . .
Cl5 Nb1 Nb2 96.06(5) . .
Cl6 Nb1 Nb2 53.68(5) . .
Cl3 Nb1 Nb2 143.59(5) . .
Cl2 Nb1 Nb2 95.66(5) . .
C101 Nb1 Nb3 133.5(2) . .
Cl5 Nb1 Nb3 53.28(5) . .
Cl6 Nb1 Nb3 95.77(5) . .
Cl3 Nb1 Nb3 96.25(5) . .
Cl2 Nb1 Nb3 143.71(5) . .
Nb2 Nb1 Nb3 60.03(3) . .
C101 Nb1 Nb2 136.1(2) . 3_566
Cl5 Nb1 Nb2 95.88(5) . 3_566
Cl6 Nb1 Nb2 143.66(5) . 3_566
Cl3 Nb1 Nb2 53.61(5) . 3_566
Cl2 Nb1 Nb2 96.40(5) . 3_566
Nb2 Nb1 Nb2 89.98(3) . 3_566
Nb3 Nb1 Nb2 60.16(2) . 3_566
C101 Nb1 Nb3 136.3(2) . 3_566
Cl5 Nb1 Nb3 143.46(5) . 3_566
Cl6 Nb1 Nb3 96.51(5) . 3_566
Cl3 Nb1 Nb3 95.81(5) . 3_566
Cl2 Nb1 Nb3 53.54(5) . 3_566
Nb2 Nb1 Nb3 60.11(2) . 3_566
Nb3 Nb1 Nb3 90.18(3) . 3_566
Nb2 Nb1 Nb3 59.89(2) 3_566 3_566
C102 Nb2 Cl1 81.5(2) . .
C102 Nb2 Cl6 81.8(2) . .
Cl1 Nb2 Cl6 88.36(7) . .
C102 Nb2 Cl4 81.3(2) . .
Cl1 Nb2 Cl4 162.77(7) . .
Cl6 Nb2 Cl4 88.68(7) . .
C102 Nb2 Cl3 81.2(2) . 3_566
Cl1 Nb2 Cl3 88.57(7) . 3_566
Cl6 Nb2 Cl3 163.04(7) . 3_566
Cl4 Nb2 Cl3 89.34(7) . 3_566
C102 Nb2 Nb1 135.2(2) . .
Cl1 Nb2 Nb1 96.12(6) . .
Cl6 Nb2 Nb1 53.41(5) . .
Cl4 Nb2 Nb1 95.71(5) . .
Cl3 Nb2 Nb1 143.55(5) 3_566 .
C102 Nb2 Nb3 135.0(2) . .
Cl1 Nb2 Nb3 53.52(5) . .
Cl6 Nb2 Nb3 95.58(5) . .
Cl4 Nb2 Nb3 143.69(5) . .
Cl3 Nb2 Nb3 95.97(5) 3_566 .
Nb1 Nb2 Nb3 60.03(2) . .
C102 Nb2 Nb1 134.7(2) . 3_566
Cl1 Nb2 Nb1 96.15(5) . 3_566
Cl6 Nb2 Nb1 143.42(5) . 3_566
Cl4 Nb2 Nb1 96.32(5) . 3_566
Cl3 Nb2 Nb1 53.53(5) 3_566 3_566
Nb1 Nb2 Nb1 90.02(3) . 3_566
Nb3 Nb2 Nb1 60.18(2) . 3_566
C102 Nb2 Nb3 134.8(2) . 3_566
Cl1 Nb2 Nb3 143.72(5) . 3_566
Cl6 Nb2 Nb3 96.34(5) . 3_566
Cl4 Nb2 Nb3 53.50(5) . 3_566
Cl3 Nb2 Nb3 96.00(5) 3_566 3_566
Nb1 Nb2 Nb3 60.14(2) . 3_566
Nb3 Nb2 Nb3 90.20(3) . 3_566
Nb1 Nb2 Nb3 59.90(2) 3_566 3_566
C103 Nb3 Cl5 79.8(2) . .
C103 Nb3 Cl1 80.5(2) . .
Cl5 Nb3 Cl1 89.12(7) . .
C103 Nb3 Cl4 82.7(2) . 3_566
Cl5 Nb3 Cl4 89.21(7) . 3_566
Cl1 Nb3 Cl4 163.20(7) . 3_566
C103 Nb3 Cl2 83.6(2) . 3_566
Cl5 Nb3 Cl2 163.44(7) . 3_566
Cl1 Nb3 Cl2 89.37(7) . 3_566
Cl4 Nb3 Cl2 87.48(7) 3_566 3_566
C103 Nb3 Nb1 133.1(2) . .
Cl5 Nb3 Nb1 53.28(5) . .
Cl1 Nb3 Nb1 96.03(5) . .
Cl4 Nb3 Nb1 96.35(5) 3_566 .
Cl2 Nb3 Nb1 143.25(5) 3_566 .
C103 Nb3 Nb2 134.0(2) . .
Cl5 Nb3 Nb2 95.98(5) . .
Cl1 Nb3 Nb2 53.51(5) . .
Cl4 Nb3 Nb2 143.27(5) 3_566 .
Cl2 Nb3 Nb2 96.36(5) 3_566 .
Nb1 Nb3 Nb2 59.93(2) . .
C103 Nb3 Nb2 136.2(2) . 3_566
Cl5 Nb3 Nb2 95.73(6) . 3_566
Cl1 Nb3 Nb2 143.31(5) . 3_566
Cl4 Nb3 Nb2 53.48(5) 3_566 3_566
Cl2 Nb3 Nb2 95.32(5) 3_566 3_566
Nb1 Nb3 Nb2 59.95(2) . 3_566
Nb2 Nb3 Nb2 89.80(3) . 3_566
C103 Nb3 Nb1 137.1(2) . 3_566
Cl5 Nb3 Nb1 143.10(5) . 3_566
Cl1 Nb3 Nb1 95.96(5) . 3_566
Cl4 Nb3 Nb1 95.40(5) 3_566 3_566
Cl2 Nb3 Nb1 53.44(5) 3_566 3_566
Nb1 Nb3 Nb1 89.82(3) . 3_566
Nb2 Nb3 Nb1 59.93(2) . 3_566
Nb2 Nb3 Nb1 59.75(2) 3_566 3_566
Nb2 Cl1 Nb3 72.97(6) . .
Nb1 Cl2 Nb3 73.02(5) . 3_566
Nb1 Cl3 Nb2 72.86(6) . 3_566
Nb2 Cl4 Nb3 73.02(6) . 3_566
Nb3 Cl5 Nb1 73.43(5) . .
Nb1 Cl6 Nb2 72.91(5) . .
O1 Mn1 O2 96.3(3) . .
O1 Mn1 N1 91.5(3) . .
O2 Mn1 N1 172.0(3) . .
O1 Mn1 N2 172.6(3) . .
O2 Mn1 N2 90.5(3) . .
N1 Mn1 N2 81.6(3) . .
O1 Mn1 N101 93.5(2) . .
O2 Mn1 N101 90.7(3) . .
N1 Mn1 N101 90.5(3) . .
N2 Mn1 N101 89.2(2) . .
O1 Mn1 O3 89.8(2) . .
O2 Mn1 O3 91.5(2) . .
N1 Mn1 O3 86.9(2) . .
N2 Mn1 O3 87.1(2) . .
N101 Mn1 O3 175.8(2) . .
C1 O1 Mn1 129.0(5) . .
C16 O2 Mn1 126.2(5) . .
C7 N1 C8 120.4(7) . .
C7 N1 Mn1 126.0(6) . .
C8 N1 Mn1 113.4(5) . .
C10 N2 C9 121.6(7) . .
C10 N2 Mn1 125.0(6) . .
C9 N2 Mn1 113.4(5) . .
C101 N101 Mn1 161.4(7) . .
O1 C1 C2 119.1(8) . .
O1 C1 C6 123.8(8) . .
C2 C1 C6 117.1(9) . .
C3 C2 C1 120.3(9) . .
C3 C2 H2A 119.8 . .
C1 C2 H2A 119.8 . .
C2 C3 C4 121.8(9) . .
C2 C3 H3A 119.1 . .
C4 C3 H3A 119.1 . .
C5 C4 C3 119.1(10) . .
C5 C4 H4A 120.5 . .
C3 C4 H4A 120.5 . .
C4 C5 C6 121.9(9) . .
C4 C5 H5A 119.0 . .
C6 C5 H5A 119.0 . .
C5 C6 C1 119.8(8) . .
C5 C6 C7 118.1(8) . .
C1 C6 C7 122.0(8) . .
N1 C7 C6 125.4(8) . .
N1 C7 H7A 117.3 . .
C6 C7 H7A 117.3 . .
N1 C8 C9 107.2(7) . .
N1 C8 H8A 110.3 . .
C9 C8 H8A 110.3 . .
N1 C8 H8B 110.3 . .
C9 C8 H8B 110.3 . .
H8A C8 H8B 108.5 . .
N2 C9 C8 106.1(6) . .
N2 C9 H9A 110.5 . .
C8 C9 H9A 110.5 . .
N2 C9 H9B 110.5 . .
C8 C9 H9B 110.5 . .
H9A C9 H9B 108.7 . .
N2 C10 C11 125.7(8) . .
N2 C10 H10A 117.2 . .
C11 C10 H10A 117.2 . .
C12 C11 C16 119.8(9) . .
C12 C11 C10 118.4(9) . .
C16 C11 C10 121.8(8) . .
C13 C12 C11 122.2(10) . .
C13 C12 H12A 118.9 . .
C11 C12 H12A 118.9 . .
C14 C13 C12 117.2(10) . .
C14 C13 H13A 121.4 . .
C12 C13 H13A 121.4 . .
C15 C14 C13 121.8(10) . .
C15 C14 H14A 119.1 . .
C13 C14 H14A 119.1 . .
C14 C15 C16 122.2(10) . .
C14 C15 H15A 118.9 . .
C16 C15 H15A 118.9 . .
O2 C16 C15 119.9(8) . .
O2 C16 C11 123.3(8) . .
C15 C16 C11 116.7(9) . .
N101 C101 Nb1 175.5(7) . .
N102 C102 Nb2 179.5(9) . .
N103 C103 Nb3 176.7(8) . .
C23 N3 C25' 79.7(14) . .
C23 N3 C27 108.6(12) . .
C25' N3 C27 162.3(14) . .
C23 N3 C23' 66.3(15) . .
C25' N3 C23' 111.7(17) . .
C27 N3 C23' 60.6(14) . .
C23 N3 C21 112.8(14) . .
C25' N3 C21 81.8(15) . .
C27 N3 C21 108.1(13) . .
C23' N3 C21 165.4(17) . .
C23 N3 C25 116.7(15) . .
C25' N3 C25 54.3(15) . .
C27 N3 C25 108.5(15) . .
C23' N3 C25 90.9(18) . .
C21 N3 C25 101.9(16) . .
C23 N3 C27' 163.4(17) . .
C25' N3 C27' 116.4(18) . .
C27 N3 C27' 57.3(15) . .
C23' N3 C27' 108.4(19) . .
C21 N3 C27' 68.1(16) . .
C25 N3 C27' 78.3(18) . .
C23 N3 C21' 58.7(14) . .
C25' N3 C21' 104.6(16) . .
C27 N3 C21' 93.0(14) . .
C23' N3 C21' 104.8(18) . .
C21 N3 C21' 65.0(15) . .
C25 N3 C21' 157.9(18) . .
C27' N3 C21' 110.3(18) . .
C22 C21 N3 114.7(18) . .
N3 C23 C24 112.1(14) . .
C26 C25 N3 120(2) . .
N3 C27 C28 120.2(15) . .
C26' C25' N3 134(3) . .
N3 C27' C28' 115(3) . .

loop_
_geom_bond_atom_site_label_1
_geom_bond_atom_site_label_2
_geom_bond_distance
_geom_bond_site_symmetry_2
Nb1 C101 2.282(8) .
Nb1 Cl5 2.448(2) .
Nb1 Cl6 2.4564(19) .
Nb1 Cl3 2.465(2) .
Nb1 Cl2 2.4658(19) .
Nb1 Nb2 2.9244(10) .
Nb1 Nb3 2.9274(10) .
Nb1 Nb2 2.9289(10) 3_566
Nb1 Nb3 2.9361(9) 3_566
Nb2 C102 2.281(9) .
Nb2 Cl1 2.461(2) .
Nb2 Cl6 2.4651(19) .
Nb2 Cl4 2.466(2) .
Nb2 Cl3 2.468(2) 3_566
Nb2 Nb3 2.9275(10) .
Nb2 Nb1 2.9289(10) 3_566
Nb2 Nb3 2.9351(10) 3_566
Nb3 C103 2.261(9) .
Nb3 Cl5 2.448(2) .
Nb3 Cl1 2.462(2) .
Nb3 Cl4 2.467(2) 3_566
Nb3 Cl2 2.4692(19) 3_566
Nb3 Nb2 2.9351(10) 3_566
Nb3 Nb1 2.9361(9) 3_566
Cl2 Nb3 2.4692(19) 3_566
Cl3 Nb2 2.468(2) 3_566
Cl4 Nb3 2.467(2) 3_566
Mn1 O1 1.883(5) .
Mn1 O2 1.888(6) .
Mn1 N1 1.978(7) .
Mn1 N2 1.997(7) .
Mn1 N101 2.284(7) .
Mn1 O3 2.316(5) .
O1 C1 1.306(10) .
O2 C16 1.316(10) .
N1 C7 1.267(11) .
N1 C8 1.469(10) .
N2 C10 1.277(11) .
N2 C9 1.460(11) .
N101 C101 1.153(10) .
N102 C102 1.132(10) .
N103 C103 1.147(11) .
C1 C2 1.417(12) .
C1 C6 1.425(12) .
C2 C3 1.383(14) .
C2 H2A 0.9500 .
C3 C4 1.387(15) .
C3 H3A 0.9500 .
C4 C5 1.347(13) .
C4 H4A 0.9500 .
C5 C6 1.408(12) .
C5 H5A 0.9500 .
C6 C7 1.450(11) .
C7 H7A 0.9500 .
C8 C9 1.519(12) .
C8 H8A 0.9900 .
C8 H8B 0.9900 .
C9 H9A 0.9900 .
C9 H9B 0.9900 .
C10 C11 1.438(13) .
C10 H10A 0.9500 .
C11 C12 1.397(13) .
C11 C16 1.412(12) .
C12 C13 1.386(15) .
C12 H12A 0.9500 .
C13 C14 1.386(15) .
C13 H13A 0.9500 .
C14 C15 1.358(13) .
C14 H14A 0.9500 .
C15 C16 1.403(12) .
C15 H15A 0.9500 .
N3 C23 1.48(2) .
N3 C25' 1.50(3) .
N3 C27 1.505(19) .
N3 C23' 1.52(3) .
N3 C21 1.53(3) .
N3 C25 1.55(3) .
N3 C27' 1.56(4) .
N3 C21' 1.64(3) .
C21 C22 1.51(3) .
C23 C24 1.59(2) .
C25 C26 1.44(4) .
C27 C28 1.54(3) .
C25' C26' 1.30(4) .
C27' C28' 1.56(5) .
